data_2211294
loop_
_publ_author_name
'Maroszov\'a, Jaroslava'
'Moncol, Jan'
'Koman, Marian'
'Meln\'ik, Milan'
'G\/lowiak, Tadeusz'

_publ_section_title
;Poly[[bis(salicylato-\k<i>O</i>)copper(II)]-di-\m-3-pyridylmethanol-\k^2^<i>N</i>:<i>O</i>;\k^2^<i>O</i>:<i>N</i>]:
 a redetermination at 100 K
;
_journal_coeditor_code BI2093
_journal_issue 12
_journal_name_full 'Acta Crystallographica Section E'
_journal_page_first m3385
_journal_page_last m3387
_journal_paper_doi 10.1107/S1600536806047891
_journal_volume 62
_journal_year 2006
_chemical_formula_iupac '[Cu (C7 H5 O3)2 (C6 H7 N O)2]'
_chemical_formula_moiety 'C26 H24 Cu N2 O8'
_chemical_formula_sum 'C26 H24 Cu N2 O8'
_chemical_formula_weight 556.033
_chemical_name_systematic Poly[[bis(salicylato-\kO)copper(II)]-di-\m-3-pyridylmethanol-\k^2^N:O;\k^2^O:N]
_space_group_IT_number 61
_symmetry_cell_setting orthorhombic
_symmetry_space_group_name_Hall '-P 2ac 2ab'
_symmetry_space_group_name_H-M 'P b c a'
_atom_sites_solution_hydrogens geom
_atom_sites_solution_primary direct
_atom_sites_solution_secondary difmap
_audit_creation_method SHELXL97
_cell_angle_alpha 90.00
_cell_angle_beta 90.00
_cell_angle_gamma 90.00
_cell_formula_units_Z 4
_cell_length_a 12.823(2)
_cell_length_b 9.914(3)
_cell_length_c 19.750(4)
_cell_measurement_reflns_used 6823
_cell_measurement_temperature 100(2)
_cell_measurement_theta_max 28.0
_cell_measurement_theta_min 3.6
_cell_volume 2510.8(10)
_computing_cell_refinement 'CrysAlis RED (Oxford Diffraction, 2002)'
_computing_data_collection 'CrysAlis CCD (Oxford Diffraction, 2002)'
_computing_data_reduction 'CrysAlis RED'
_computing_molecular_graphics 'SHELXTL (Sheldrick, 1998)'
_computing_publication_material 'enCIFer (Allen <i>et al.</i>,  2004)'
_computing_structure_refinement 'SHELXL97 (Sheldrick, 1997)'
_computing_structure_solution 'SIR97 (Altomare <i>et al.</i>,  1999)'
_diffrn_ambient_temperature 100(2)
_diffrn_measured_fraction_theta_full 0.993
_diffrn_measured_fraction_theta_max 0.955
_diffrn_measurement_device_type 'Kuma KM-4 CCD area-detector'
_diffrn_measurement_method \w
_diffrn_radiation_monochromator graphite
_diffrn_radiation_source 'fine-focus sealed tube'
_diffrn_radiation_type MoK\a
_diffrn_radiation_wavelength 0.71069
_diffrn_reflns_av_R_equivalents 0.0438
_diffrn_reflns_av_sigmaI/netI 0.0236
_diffrn_reflns_limit_h_max 14
_diffrn_reflns_limit_h_min -16
_diffrn_reflns_limit_k_max 12
_diffrn_reflns_limit_k_min -10
_diffrn_reflns_limit_l_max 25
_diffrn_reflns_limit_l_min -25
_diffrn_reflns_number 15502
_diffrn_reflns_theta_full 26.00
_diffrn_reflns_theta_max 27.98
_diffrn_reflns_theta_min 3.32
_diffrn_standards_number 0
_exptl_absorpt_coefficient_mu 0.923
_exptl_absorpt_correction_T_max 0.837
_exptl_absorpt_correction_T_min 0.655
_exptl_absorpt_correction_type multi-scan
_exptl_absorpt_process_details '(CrysAlis RED; Oxford Diffraction, 2002)'
_exptl_crystal_colour blue
_exptl_crystal_density_diffrn 1.471
_exptl_crystal_density_method 'not measured'
_exptl_crystal_description block
_exptl_crystal_F_000 1148
_exptl_crystal_size_max 0.50
_exptl_crystal_size_mid 0.40
_exptl_crystal_size_min 0.20
_refine_diff_density_max 0.547
_refine_diff_density_min -0.459
_refine_ls_extinction_method none
_refine_ls_goodness_of_fit_ref 1.108
_refine_ls_hydrogen_treatment constr
_refine_ls_matrix_type full
_refine_ls_number_parameters 171
_refine_ls_number_reflns 2889
_refine_ls_number_restraints 0
_refine_ls_restrained_S_all 1.108
_refine_ls_R_factor_all 0.0439
_refine_ls_R_factor_gt 0.0392
_refine_ls_shift/su_max 0.000
_refine_ls_shift/su_mean 0.000
_refine_ls_structure_factor_coef Fsqd
_refine_ls_weighting_details 'calc w = 1/[\s^2^(Fo^2^)+(0.0287P)^2^+3.2095P] where P=(Fo^2^+2Fc^2^)/3'
_refine_ls_weighting_scheme calc
_refine_ls_wR_factor_gt 0.0850
_refine_ls_wR_factor_ref 0.0879
_reflns_number_gt 2653
_reflns_number_total 2889
_reflns_threshold_expression I>2\s(I)
_cod_data_source_file bi2093.cif
_cod_data_source_block I
_cod_database_code 2211294
_cod_database_fobs_code 2211294

loop_
_symmetry_equiv_pos_as_xyz
'x, y, z'
'-x+1/2, -y, z+1/2'
'x+1/2, -y+1/2, -z'
'-x, y+1/2, -z+1/2'
'-x, -y, -z'
'x-1/2, y, -z-1/2'
'-x-1/2, y-1/2, z'
'x, -y-1/2, z-1/2'

loop_
_atom_site_type_symbol
_atom_site_label
_atom_site_fract_x
_atom_site_fract_y
_atom_site_fract_z
_atom_site_U_iso_or_equiv
_atom_site_adp_type
_atom_site_calc_flag
_atom_site_refinement_flags
_atom_site_occupancy
Cu Cu 0.5000 0.0000 0.5000 0.01371(10) Uani d S 1
N N1 0.47632(11) 0.19848(16) 0.53736(8) 0.0156(3) Uani d . 1
O O1 0.44674(10) 0.05961(13) 0.41204(6) 0.0175(3) Uani d . 1
O O2 0.57951(10) 0.19366(14) 0.37546(7) 0.0218(3) Uani d . 1
O O3 0.27523(11) 0.04857(18) 0.34879(8) 0.0324(4) Uani d . 1
H H3O 0.3202 0.0241 0.3772 0.049 Uiso calc R 1
O O4 0.18495(10) 0.40747(14) 0.51719(7) 0.0212(3) Uani d . 1
H H4O 0.1670 0.3707 0.5537 0.032 Uiso calc R 1
C C1 0.48894(14) 0.14920(18) 0.37046(9) 0.0159(3) Uani d . 1
C C2 0.41954(14) 0.19821(18) 0.31420(9) 0.0169(4) Uani d . 1
C C3 0.31793(15) 0.1450(2) 0.30623(10) 0.0211(4) Uani d . 1
C C4 0.25545(16) 0.1931(2) 0.25288(10) 0.0279(4) Uani d . 1
H H4 0.1874 0.1575 0.2464 0.034 Uiso calc R 1
C C5 0.29349(18) 0.2944(2) 0.20895(11) 0.0307(5) Uani d . 1
H H5 0.2499 0.3263 0.1735 0.037 Uiso calc R 1
C C6 0.39342(17) 0.3487(2) 0.21621(11) 0.0278(4) Uani d . 1
H H6 0.4178 0.4173 0.1866 0.033 Uiso calc R 1
C C7 0.45618(15) 0.2994(2) 0.26805(10) 0.0213(4) Uani d . 1
H H7 0.5250 0.3336 0.2730 0.026 Uiso calc R 1
C C8 0.39096(13) 0.27442(18) 0.52158(9) 0.0153(3) Uani d . 1
H H8 0.3417 0.2374 0.4908 0.018 Uiso calc R 1
C C9 0.37049(13) 0.40755(18) 0.54852(9) 0.0159(3) Uani d . 1
C C10 0.44305(14) 0.4660(2) 0.59259(10) 0.0196(4) Uani d . 1
H H10 0.4323 0.5534 0.6111 0.023 Uiso calc R 1
C C11 0.53255(15) 0.39003(19) 0.60831(10) 0.0205(4) Uani d . 1
H H11 0.5843 0.4266 0.6374 0.025 Uiso calc R 1
C C12 0.54597(14) 0.25659(19) 0.58029(10) 0.0189(4) Uani d . 1
H H12 0.6065 0.2069 0.5925 0.023 Uiso calc R 1
C C13 0.27487(14) 0.49186(18) 0.52884(11) 0.0194(4) Uani d . 1
H H13A 0.2592 0.5569 0.5655 0.023 Uiso calc R 1
H H13B 0.2905 0.5438 0.4873 0.023 Uiso calc R 1

loop_
_atom_site_aniso_label
_atom_site_aniso_U_11
_atom_site_aniso_U_22
_atom_site_aniso_U_33
_atom_site_aniso_U_12
_atom_site_aniso_U_13
_atom_site_aniso_U_23
Cu 0.01491(16) 0.01290(17) 0.01334(16) 0.00249(11) -0.00103(11) -0.00028(11)
N1 0.0143(7) 0.0153(7) 0.0173(7) 0.0009(6) 0.0002(6) -0.0012(6)
O1 0.0178(6) 0.0193(7) 0.0154(6) -0.0003(5) -0.0019(5) 0.0016(5)
O2 0.0146(6) 0.0237(7) 0.0271(7) -0.0007(5) -0.0013(5) 0.0002(6)
O3 0.0195(7) 0.0463(10) 0.0313(8) -0.0070(7) -0.0031(6) 0.0167(7)
O4 0.0122(6) 0.0252(7) 0.0263(7) -0.0003(5) -0.0017(5) 0.0020(6)
C1 0.0183(8) 0.0127(8) 0.0165(8) 0.0038(6) 0.0010(6) -0.0031(7)
C2 0.0170(8) 0.0180(9) 0.0156(8) 0.0029(7) 0.0012(6) -0.0006(7)
C3 0.0187(9) 0.0248(10) 0.0198(9) 0.0001(8) -0.0002(7) 0.0041(8)
C4 0.0219(9) 0.0372(12) 0.0248(10) -0.0019(9) -0.0066(8) 0.0059(9)
C5 0.0333(11) 0.0367(12) 0.0222(10) 0.0055(9) -0.0067(9) 0.0075(9)
C6 0.0350(11) 0.0261(10) 0.0224(10) -0.0005(9) 0.0018(8) 0.0082(8)
C7 0.0222(9) 0.0213(9) 0.0203(9) -0.0006(8) 0.0028(7) 0.0007(7)
C8 0.0113(7) 0.0171(9) 0.0174(8) -0.0018(6) -0.0001(6) 0.0005(7)
C9 0.0118(7) 0.0157(8) 0.0201(8) -0.0007(7) 0.0022(6) 0.0001(7)
C10 0.0177(9) 0.0175(9) 0.0236(9) 0.0001(7) 0.0002(7) -0.0036(7)
C11 0.0155(8) 0.0222(9) 0.0239(9) -0.0015(7) -0.0040(7) -0.0045(8)
C12 0.0135(8) 0.0208(9) 0.0225(9) 0.0021(7) -0.0033(7) -0.0031(7)
C13 0.0140(8) 0.0171(9) 0.0273(10) 0.0005(7) -0.0025(7) -0.0021(7)

loop_
_atom_type_symbol
_atom_type_description
_atom_type_scat_dispersion_real
_atom_type_scat_dispersion_imag
_atom_type_scat_source
C C 0.0033 0.0016 'International Tables Vol C Tables 4.2.6.8 and 6.1.1.4'
H H 0.0000 0.0000 'International Tables Vol C Tables 4.2.6.8 and 6.1.1.4'
N N 0.0061 0.0033 'International Tables Vol C Tables 4.2.6.8 and 6.1.1.4'
O O 0.0106 0.0060 'International Tables Vol C Tables 4.2.6.8 and 6.1.1.4'
Cu Cu 0.3201 1.2651 'International Tables Vol C Tables 4.2.6.8 and 6.1.1.4'

loop_
_geom_angle_atom_site_label_1
_geom_angle_atom_site_label_2
_geom_angle_atom_site_label_3
_geom_angle_site_symmetry_1
_geom_angle_site_symmetry_3
_geom_angle
_geom_angle_publ_flag
O1 Cu O1 . 5_656 180.00(3) ?
O1 Cu N1 . 5_656 91.22(6) ?
O1 Cu N1 5_656 5_656 88.78(6) ?
O1 Cu N1 . . 88.78(6) y
O1 Cu N1 5_656 . 91.22(6) ?
N1 Cu N1 5_656 . 180.00(8) ?
O1 Cu O4 . 7_655 84.43(5) y
O1 Cu O4 5_656 7_655 95.57(5) ?
N1 Cu O4 5_656 7_655 81.19(5) ?
N1 Cu O4 . 7_655 98.81(5) y
O1 Cu O4 . 3_556 95.57(5) y
O1 Cu O4 5_656 3_556 84.43(5) ?
N1 Cu O4 5_656 3_556 98.81(5) ?
N1 Cu O4 . 3_556 81.19(5) y
O4 Cu O4 7_655 3_556 180.0 ?
C12 N1 C8 . . 115.82(16) ?
C12 N1 Cu . . 121.03(12) ?
C8 N1 Cu . . 123.14(12) ?
C1 O1 Cu . . 127.57(11) ?
C3 O3 H3O . . 109.5 ?
C13 O4 H4O . . 109.5 ?
O2 C1 O1 . . 124.65(17) ?
O2 C1 C2 . . 119.72(17) ?
O1 C1 C2 . . 115.64(15) ?
C3 C2 C7 . . 119.45(17) ?
C3 C2 C1 . . 120.45(16) ?
C7 C2 C1 . . 120.10(16) ?
O3 C3 C4 . . 117.60(17) ?
O3 C3 C2 . . 123.62(17) ?
C4 C3 C2 . . 118.77(18) ?
C3 C4 C5 . . 120.27(19) ?
C3 C4 H4 . . 119.9 ?
C5 C4 H4 . . 119.9 ?
C6 C5 C4 . . 121.81(19) ?
C6 C5 H5 . . 119.1 ?
C4 C5 H5 . . 119.1 ?
C7 C6 C5 . . 118.08(19) ?
C7 C6 H6 . . 121.0 ?
C5 C6 H6 . . 121.0 ?
C6 C7 C2 . . 121.59(18) ?
C6 C7 H7 . . 119.2 ?
C2 C7 H7 . . 119.2 ?
N1 C8 C9 . . 124.38(16) ?
N1 C8 H8 . . 117.8 ?
C9 C8 H8 . . 117.8 ?
C10 C9 C8 . . 119.07(16) ?
C10 C9 C13 . . 117.59(16) ?
C8 C9 C13 . . 123.28(16) ?
C9 C10 C11 . . 117.20(17) ?
C9 C10 H10 . . 121.4 ?
C11 C10 H10 . . 121.4 ?
C10 C11 C12 . . 120.21(17) ?
C10 C11 H11 . . 119.9 ?
C12 C11 H11 . . 119.9 ?
N1 C12 C11 . . 123.29(16) ?
N1 C12 H12 . . 118.4 ?
C11 C12 H12 . . 118.4 ?
O4 C13 C9 . . 111.30(14) ?
O4 C13 H13A . . 109.4 ?
C9 C13 H13A . . 109.4 ?
O4 C13 H13B . . 109.4 ?
C9 C13 H13B . . 109.4 ?
H13A C13 H13B . . 108.0 ?

loop_
_geom_bond_atom_site_label_1
_geom_bond_atom_site_label_2
_geom_bond_site_symmetry_2
_geom_bond_distance
_geom_bond_publ_flag
Cu O1 . 1.9579(13) y
Cu O1 5_656 1.9579(13) ?
Cu N1 5_656 2.1233(16) ?
Cu N1 . 2.1233(16) y
Cu O4 7_655 2.5654(13) y
Cu O4 3_556 2.5654(14) ?
N1 C12 . 1.360(2) ?
N1 C8 . 1.365(2) ?
O1 C1 . 1.325(2) ?
O2 C1 . 1.246(2) ?
O3 C3 . 1.386(2) ?
O3 H3O . 0.840 ?
O4 C13 . 1.443(2) ?
O4 H4O . 0.840 ?
C1 C2 . 1.504(2) ?
C2 C3 . 1.415(3) ?
C2 C7 . 1.435(3) ?
C3 C4 . 1.407(3) ?
C4 C5 . 1.414(3) ?
C4 H4 . 0.950 ?
C5 C6 . 1.397(3) ?
C5 H5 . 0.950 ?
C6 C7 . 1.391(3) ?
C6 H6 . 0.950 ?
C7 H7 . 0.950 ?
C8 C9 . 1.447(3) ?
C8 H8 . 0.950 ?
C9 C10 . 1.400(3) ?
C9 C13 . 1.534(2) ?
C10 C11 . 1.408(3) ?
C10 H10 . 0.950 ?
C11 C12 . 1.444(3) ?
C11 H11 . 0.950 ?
C12 H12 . 0.950 ?
C13 H13A . 0.990 ?
C13 H13B . 0.990 ?

loop_
_geom_hbond_atom_site_label_D
_geom_hbond_atom_site_label_H
_geom_hbond_atom_site_label_A
_geom_hbond_site_symmetry_A
_geom_hbond_distance_DH
_geom_hbond_distance_HA
_geom_hbond_distance_DA
_geom_hbond_angle_DHA
O3 H3O O1 . 0.84 1.80 2.532(2) 144.9
O4 H4O O2 3_456 0.84 1.90 2.707(2) 159.7

loop_
_geom_torsion_atom_site_label_1
_geom_torsion_atom_site_label_2
_geom_torsion_atom_site_label_3
_geom_torsion_atom_site_label_4
_geom_torsion_site_symmetry_1
_geom_torsion
O1 Cu N1 C12 . -140.97(14)
O1 Cu N1 C12 5_656 39.03(14)
O4 Cu N1 C12 7_655 134.85(14)
O4 Cu N1 C12 3_556 -45.15(14)
O1 Cu N1 C8 . 40.43(14)
O1 Cu N1 C8 5_656 -139.57(14)
O4 Cu N1 C8 7_655 -43.74(14)
O4 Cu N1 C8 3_556 136.26(14)
N1 Cu O1 C1 5_656 -114.96(15)
N1 Cu O1 C1 . 65.04(15)
O4 Cu O1 C1 7_655 164.02(15)
O4 Cu O1 C1 3_556 -15.98(15)
Cu O1 C1 O2 . 13.0(3)
Cu O1 C1 C2 . -166.71(11)
O2 C1 C2 C3 . 177.57(17)
O1 C1 C2 C3 . -2.7(2)
O2 C1 C2 C7 . -2.3(3)
O1 C1 C2 C7 . 177.41(16)
C7 C2 C3 O3 . -179.03(18)
C1 C2 C3 O3 . 1.1(3)
C7 C2 C3 C4 . 0.1(3)
C1 C2 C3 C4 . -179.82(18)
O3 C3 C4 C5 . 178.2(2)
C2 C3 C4 C5 . -1.0(3)
C3 C4 C5 C6 . 0.7(4)
C4 C5 C6 C7 . 0.6(3)
C5 C6 C7 C2 . -1.6(3)
C3 C2 C7 C6 . 1.2(3)
C1 C2 C7 C6 . -178.86(18)
C12 N1 C8 C9 . -1.4(3)
Cu N1 C8 C9 . 177.22(13)
N1 C8 C9 C10 . 1.6(3)
N1 C8 C9 C13 . 178.78(17)
C8 C9 C10 C11 . -0.2(3)
C13 C9 C10 C11 . -177.60(17)
C9 C10 C11 C12 . -1.0(3)
C8 N1 C12 C11 . 0.1(3)
Cu N1 C12 C11 . -178.64(14)
C10 C11 C12 N1 . 1.2(3)
C10 C9 C13 O4 . -148.25(17)
C8 C9 C13 O4 . 34.5(2)
